data_4127036
loop_
_publ_author_name
'Liang, Qiuming'
'Salmon, Andrew'
'Kim, Patrick Jinhyung'
'Yan, Linfan'
'Song, Datong'

_publ_section_title
;
 Unusual Rearrangement of an N-Donor-Functionalized N-Heterocyclic Carbene
 Ligand on Group 8 Metals.
;
_journal_name_full 'Journal of the American Chemical Society'
_journal_paper_doi 10.1021/jacs.7b13097
_journal_year 2018
_chemical_formula_sum 'C29 H33 N3 O Ru'
_chemical_formula_weight 540.65
_space_group_crystal_system triclinic
_space_group_IT_number 2
_space_group_name_Hall '-P 1'
_space_group_name_H-M_alt 'P -1'
_symmetry_space_group_name_Hall '-P 1'
_symmetry_space_group_name_H-M 'P -1'
_atom_sites_solution_hydrogens geom
_audit_creation_method SHELXL-2014/7
_cell_angle_alpha 62.554(4)
_cell_angle_beta 78.316(4)
_cell_angle_gamma 89.506(4)
_cell_formula_units_Z 2
_cell_length_a 7.3957(7)
_cell_length_b 13.6493(13)
_cell_length_c 14.1277(12)
_cell_measurement_reflns_used 19586
_cell_measurement_temperature 150(2)
_cell_measurement_theta_max 27.635
_cell_measurement_theta_min 2.826
_cell_volume 1233.5(2)
_computing_structure_refinement 'SHELXL-2014/7 (Sheldrick, 2014)'
_diffrn_ambient_temperature 150(2)
_diffrn_measured_fraction_theta_full 0.981
_diffrn_measured_fraction_theta_max 0.962
_diffrn_measurement_device_type 'Bruker Kappa Apex II'
_diffrn_measurement_method 'omega and phi scans'
_diffrn_radiation_type MoK\a
_diffrn_radiation_wavelength 0.71073
_diffrn_reflns_av_R_equivalents 0.0982
_diffrn_reflns_av_unetI/netI 0.1233
_diffrn_reflns_Laue_measured_fraction_full 0.981
_diffrn_reflns_Laue_measured_fraction_max 0.962
_diffrn_reflns_limit_h_max 9
_diffrn_reflns_limit_h_min -9
_diffrn_reflns_limit_k_max 17
_diffrn_reflns_limit_k_min -17
_diffrn_reflns_limit_l_max 16
_diffrn_reflns_limit_l_min -17
_diffrn_reflns_number 19586
_diffrn_reflns_point_group_measured_fraction_full 0.981
_diffrn_reflns_point_group_measured_fraction_max 0.962
_diffrn_reflns_theta_full 25.242
_diffrn_reflns_theta_max 27.635
_diffrn_reflns_theta_min 2.826
_exptl_absorpt_coefficient_mu 0.662
_exptl_absorpt_correction_type multi-scan
_exptl_absorpt_process_details SADABS
_exptl_crystal_colour red
_exptl_crystal_density_diffrn 1.456
_exptl_crystal_description rod
_exptl_crystal_F_000 560
_exptl_crystal_size_max 0.1
_exptl_crystal_size_mid 0.05
_exptl_crystal_size_min 0.05
_exptl_transmission_factor_max 0.7224
_exptl_transmission_factor_min 0.6283
_refine_diff_density_max 0.615
_refine_diff_density_min -0.962
_refine_diff_density_rms 0.147
_refine_ls_extinction_method none
_refine_ls_goodness_of_fit_ref 1.012
_refine_ls_hydrogen_treatment constr
_refine_ls_matrix_type full
_refine_ls_number_parameters 315
_refine_ls_number_reflns 5524
_refine_ls_number_restraints 0
_refine_ls_restrained_S_all 1.012
_refine_ls_R_factor_all 0.0968
_refine_ls_R_factor_gt 0.0532
_refine_ls_shift/su_max 0.000
_refine_ls_shift/su_mean 0.000
_refine_ls_structure_factor_coef Fsqd
_refine_ls_weighting_details 'w=1/[\s^2^(Fo^2^)+(0.0246P)^2^+0.8961P] where P=(Fo^2^+2Fc^2^)/3'
_refine_ls_weighting_scheme calc
_refine_ls_wR_factor_gt 0.0858
_refine_ls_wR_factor_ref 0.1019
_reflns_Friedel_coverage 0.000
_reflns_number_gt 3892
_reflns_number_total 5524
_reflns_threshold_expression 'I > 2\s(I)'
_cod_data_source_file ja7b13097_si_002.cif
_cod_data_source_block 2[Ru]
_cod_database_code 4127036
_shelx_shelxl_version_number 2014/7
_shelx_space_group_comment
;
The symmetry employed for this shelxl refinement is uniquely defined
by the following loop, which should always be used as a source of
symmetry information in preference to the above space-group names.
They are only intended as comments.
;

loop_
_space_group_symop_operation_xyz
'x, y, z'
'-x, -y, -z'

loop_
_atom_site_label
_atom_site_type_symbol
_atom_site_fract_x
_atom_site_fract_y
_atom_site_fract_z
_atom_site_U_iso_or_equiv
_atom_site_adp_type
_atom_site_occupancy
_atom_site_site_symmetry_order
_atom_site_calc_flag
_atom_site_refinement_flags_posn
_atom_site_refinement_flags_adp
Ru1 Ru -0.08629(5) 0.11627(3) 0.18970(3) 0.01470(11) Uani 1 1 d . .
O1 O 0.0660(5) -0.1057(3) 0.2753(3) 0.0351(9) Uani 1 1 d . .
N1 N 0.1722(5) 0.2125(3) 0.0973(3) 0.0156(8) Uani 1 1 d . .
N2 N -0.0434(5) 0.1583(3) 0.3095(3) 0.0158(8) Uani 1 1 d . .
N3 N 0.0022(5) 0.2730(3) 0.3741(3) 0.0168(8) Uani 1 1 d . .
C1 C 0.2670(6) 0.1932(4) 0.0155(4) 0.0208(10) Uani 1 1 d . .
H1A H 0.2459 0.1216 0.0219 0.025 Uiso 1 1 calc R U
C2 C 0.3905(6) 0.2690(4) -0.0753(4) 0.0236(11) Uani 1 1 d . .
H2A H 0.4520 0.2506 -0.1300 0.028 Uiso 1 1 calc R U
C3 C 0.4241(6) 0.3753(4) -0.0853(4) 0.0220(10) Uani 1 1 d . .
H3A H 0.5027 0.4320 -0.1492 0.026 Uiso 1 1 calc R U
C4 C 0.3421(6) 0.3945(4) -0.0020(3) 0.0196(10) Uani 1 1 d . .
H4A H 0.3681 0.4649 -0.0069 0.024 Uiso 1 1 calc R U
C5 C 0.2169(6) 0.3126(3) 0.0937(3) 0.0154(9) Uani 1 1 d . .
C6 C 0.1443(6) 0.3355(3) 0.1800(3) 0.0163(9) Uani 1 1 d . .
H6A H 0.1683 0.4089 0.1683 0.020 Uiso 1 1 calc R U
C7 C 0.0391(6) 0.2585(3) 0.2822(3) 0.0149(9) Uani 1 1 d . .
C8 C -0.1280(6) 0.1095(4) 0.4198(3) 0.0203(10) Uani 1 1 d . .
H8A H -0.1948 0.0380 0.4605 0.024 Uiso 1 1 calc R U
C9 C -0.1013(6) 0.1783(3) 0.4602(3) 0.0221(10) Uani 1 1 d . .
H9A H -0.1448 0.1650 0.5336 0.027 Uiso 1 1 calc R U
C10 C 0.0782(6) 0.3666(3) 0.3809(3) 0.0173(10) Uani 1 1 d . .
C11 C 0.2316(6) 0.3553(3) 0.4261(3) 0.0178(10) Uani 1 1 d . .
C12 C 0.3073(6) 0.4486(3) 0.4259(3) 0.0191(10) Uani 1 1 d . .
H12A H 0.4120 0.4425 0.4570 0.023 Uiso 1 1 calc R U
C13 C 0.2344(6) 0.5503(4) 0.3817(3) 0.0195(10) Uani 1 1 d . .
C14 C 0.0780(6) 0.5568(4) 0.3401(3) 0.0205(10) Uani 1 1 d . .
H14A H 0.0246 0.6252 0.3118 0.025 Uiso 1 1 calc R U
C15 C -0.0035(6) 0.4663(4) 0.3386(3) 0.0182(10) Uani 1 1 d . .
C16 C 0.3142(6) 0.2464(3) 0.4755(4) 0.0245(11) Uani 1 1 d . .
H16A H 0.3283 0.2141 0.4255 0.037 Uiso 1 1 calc R U
H16B H 0.2320 0.1954 0.5455 0.037 Uiso 1 1 calc R U
H16C H 0.4359 0.2588 0.4877 0.037 Uiso 1 1 calc R U
C17 C 0.3212(7) 0.6502(4) 0.3800(4) 0.0291(12) Uani 1 1 d . .
H17A H 0.2720 0.7169 0.3306 0.044 Uiso 1 1 calc R U
H17B H 0.4560 0.6561 0.3542 0.044 Uiso 1 1 calc R U
H17C H 0.2923 0.6427 0.4540 0.044 Uiso 1 1 calc R U
C18 C -0.1741(6) 0.4765(4) 0.2929(4) 0.0267(11) Uani 1 1 d . .
H18A H -0.2261 0.5460 0.2828 0.040 Uiso 1 1 calc R U
H18B H -0.2664 0.4137 0.3438 0.040 Uiso 1 1 calc R U
H18C H -0.1406 0.4762 0.2222 0.040 Uiso 1 1 calc R U
C19 C -0.3914(6) 0.1003(3) 0.2272(3) 0.0186(10) Uani 1 1 d . .
C20 C -0.3245(6) 0.0524(3) 0.1579(3) 0.0181(10) Uani 1 1 d . .
C21 C -0.2172(6) 0.1374(4) 0.0555(3) 0.0180(10) Uani 1 1 d . .
C22 C -0.2276(6) 0.2401(3) 0.0614(3) 0.0159(9) Uani 1 1 d . .
C23 C -0.3312(6) 0.2190(3) 0.1647(3) 0.0164(9) Uani 1 1 d . .
C24 C -0.5278(6) 0.0467(4) 0.3351(4) 0.0269(11) Uani 1 1 d . .
H24A H -0.6536 0.0610 0.3235 0.040 Uiso 1 1 calc R U
H24B H -0.5005 0.0775 0.3817 0.040 Uiso 1 1 calc R U
H24C H -0.5185 -0.0334 0.3708 0.040 Uiso 1 1 calc R U
C25 C -0.3735(6) -0.0658(4) 0.1844(4) 0.0283(12) Uani 1 1 d . .
H25A H -0.4844 -0.0698 0.1579 0.042 Uiso 1 1 calc R U
H25B H -0.3979 -0.1133 0.2637 0.042 Uiso 1 1 calc R U
H25C H -0.2699 -0.0911 0.1486 0.042 Uiso 1 1 calc R U
C26 C -0.1448(6) 0.1283(4) -0.0469(4) 0.0275(11) Uani 1 1 d . .
H26A H -0.2380 0.1491 -0.0915 0.041 Uiso 1 1 calc R U
H26B H -0.1184 0.0517 -0.0276 0.041 Uiso 1 1 calc R U
H26C H -0.0307 0.1781 -0.0886 0.041 Uiso 1 1 calc R U
C27 C -0.1337(6) 0.3490(3) -0.0289(3) 0.0243(11) Uani 1 1 d . .
H27A H -0.2080 0.3800 -0.0844 0.036 Uiso 1 1 calc R U
H27B H -0.0106 0.3382 -0.0623 0.036 Uiso 1 1 calc R U
H27C H -0.1209 0.4003 0.0007 0.036 Uiso 1 1 calc R U
C28 C -0.3751(6) 0.3006(4) 0.2071(4) 0.0220(10) Uani 1 1 d . .
H28A H -0.5040 0.3174 0.2061 0.033 Uiso 1 1 calc R U
H28B H -0.2920 0.3689 0.1607 0.033 Uiso 1 1 calc R U
H28C H -0.3582 0.2690 0.2823 0.033 Uiso 1 1 calc R U
C29 C 0.0121(6) -0.0180(4) 0.2437(3) 0.0206(10) Uani 1 1 d . .

loop_
_atom_site_aniso_label
_atom_site_aniso_U_11
_atom_site_aniso_U_22
_atom_site_aniso_U_33
_atom_site_aniso_U_23
_atom_site_aniso_U_13
_atom_site_aniso_U_12
Ru1 0.0164(2) 0.01520(19) 0.01357(18) -0.00735(14) -0.00412(13) 0.00016(14)
O1 0.058(3) 0.025(2) 0.026(2) -0.0131(16) -0.0169(17) 0.0195(18)
N1 0.013(2) 0.021(2) 0.0174(19) -0.0116(16) -0.0057(15) 0.0051(15)
N2 0.016(2) 0.020(2) 0.0128(19) -0.0082(15) -0.0044(15) 0.0016(16)
N3 0.023(2) 0.0163(19) 0.0141(19) -0.0092(15) -0.0043(16) -0.0001(16)
C1 0.019(3) 0.024(3) 0.025(3) -0.016(2) -0.006(2) 0.002(2)
C2 0.019(3) 0.034(3) 0.023(3) -0.019(2) -0.004(2) 0.007(2)
C3 0.015(3) 0.030(3) 0.017(2) -0.007(2) -0.0042(19) -0.001(2)
C4 0.017(3) 0.021(2) 0.016(2) -0.0047(19) -0.0041(19) -0.004(2)
C5 0.014(2) 0.018(2) 0.015(2) -0.0078(18) -0.0071(18) 0.0032(19)
C6 0.018(2) 0.014(2) 0.018(2) -0.0087(19) -0.0037(19) 0.0000(19)
C7 0.014(2) 0.015(2) 0.019(2) -0.0100(19) -0.0064(18) 0.0040(18)
C8 0.026(3) 0.018(2) 0.015(2) -0.0051(19) -0.0059(19) -0.003(2)
C9 0.026(3) 0.021(3) 0.011(2) -0.0019(19) -0.0015(19) 0.000(2)
C10 0.021(3) 0.022(2) 0.012(2) -0.0112(19) -0.0010(18) -0.001(2)
C11 0.020(3) 0.018(2) 0.013(2) -0.0059(18) -0.0025(18) -0.0002(19)
C12 0.017(3) 0.026(3) 0.019(2) -0.014(2) -0.0060(19) 0.004(2)
C13 0.022(3) 0.021(2) 0.015(2) -0.0091(19) -0.0025(19) -0.001(2)
C14 0.027(3) 0.018(2) 0.019(2) -0.0101(19) -0.006(2) 0.007(2)
C15 0.017(2) 0.025(3) 0.014(2) -0.0102(19) -0.0038(18) 0.005(2)
C16 0.024(3) 0.023(3) 0.029(3) -0.012(2) -0.011(2) 0.009(2)
C17 0.039(3) 0.026(3) 0.025(3) -0.013(2) -0.009(2) -0.001(2)
C18 0.027(3) 0.029(3) 0.028(3) -0.014(2) -0.010(2) 0.005(2)
C19 0.014(2) 0.024(3) 0.019(2) -0.011(2) -0.0036(18) -0.003(2)
C20 0.015(2) 0.023(2) 0.022(2) -0.013(2) -0.0065(19) 0.0002(19)
C21 0.016(2) 0.026(3) 0.017(2) -0.012(2) -0.0084(18) 0.003(2)
C22 0.012(2) 0.021(2) 0.012(2) -0.0049(18) -0.0052(17) 0.0027(19)
C23 0.015(2) 0.020(2) 0.017(2) -0.0091(19) -0.0073(18) 0.0018(19)
C24 0.024(3) 0.024(3) 0.027(3) -0.011(2) 0.002(2) -0.004(2)
C25 0.027(3) 0.026(3) 0.033(3) -0.015(2) -0.005(2) -0.005(2)
C26 0.025(3) 0.041(3) 0.024(3) -0.020(2) -0.009(2) 0.007(2)
C27 0.026(3) 0.023(3) 0.019(2) -0.006(2) -0.004(2) 0.000(2)
C28 0.021(3) 0.026(3) 0.022(2) -0.012(2) -0.009(2) 0.007(2)
C29 0.026(3) 0.026(3) 0.014(2) -0.012(2) -0.0039(19) 0.001(2)

loop_
_atom_type_symbol
_atom_type_description
_atom_type_scat_dispersion_real
_atom_type_scat_dispersion_imag
_atom_type_scat_source
C C 0.0033 0.0016 'International Tables Vol C Tables 4.2.6.8 and 6.1.1.4'
H H 0.0000 0.0000 'International Tables Vol C Tables 4.2.6.8 and 6.1.1.4'
N N 0.0061 0.0033 'International Tables Vol C Tables 4.2.6.8 and 6.1.1.4'
O O 0.0106 0.0060 'International Tables Vol C Tables 4.2.6.8 and 6.1.1.4'
Ru Ru -1.2594 0.8363 'International Tables Vol C Tables 4.2.6.8 and 6.1.1.4'

loop_
_geom_angle_atom_site_label_1
_geom_angle_atom_site_label_2
_geom_angle_atom_site_label_3
_geom_angle
C29 Ru1 N2 96.83(16)
C29 Ru1 N1 95.36(16)
N2 Ru1 N1 84.68(13)
C29 Ru1 C20 93.87(17)
N2 Ru1 C20 135.30(15)
N1 Ru1 C20 137.25(14)
C29 Ru1 C19 113.29(17)
N2 Ru1 C19 99.02(14)
N1 Ru1 C19 150.25(14)
C20 Ru1 C19 37.83(15)
C29 Ru1 C21 110.07(17)
N2 Ru1 C21 152.02(14)
N1 Ru1 C21 99.85(14)
C20 Ru1 C21 38.32(15)
C19 Ru1 C21 63.83(15)
C29 Ru1 C23 151.47(17)
N2 Ru1 C23 90.19(14)
N1 Ru1 C23 112.84(14)
C20 Ru1 C23 62.79(15)
C19 Ru1 C23 38.18(14)
C21 Ru1 C23 62.48(15)
C29 Ru1 C22 147.44(17)
N2 Ru1 C22 115.70(14)
N1 Ru1 C22 89.23(14)
C20 Ru1 C22 62.56(15)
C19 Ru1 C22 62.44(15)
C21 Ru1 C22 37.60(15)
C23 Ru1 C22 36.02(14)
C1 N1 C5 117.5(4)
C1 N1 Ru1 117.4(3)
C5 N1 Ru1 121.9(3)
C7 N2 C8 107.5(3)
C7 N2 Ru1 121.5(3)
C8 N2 Ru1 129.0(3)
C7 N3 C9 108.4(3)
C7 N3 C10 124.8(3)
C9 N3 C10 126.4(4)
N1 C1 C2 124.9(4)
N1 C1 H1A 117.5
C2 C1 H1A 117.5
C1 C2 C3 118.1(4)
C1 C2 H2A 121.0
C3 C2 H2A 121.0
C4 C3 C2 118.3(4)
C4 C3 H3A 120.8
C2 C3 H3A 120.8
C3 C4 C5 122.5(4)
C3 C4 H4A 118.8
C5 C4 H4A 118.8
N1 C5 C6 122.1(4)
N1 C5 C4 118.2(4)
C6 C5 C4 119.7(4)
C5 C6 C7 125.0(4)
C5 C6 H6A 117.5
C7 C6 H6A 117.5
N2 C7 N3 107.7(3)
N2 C7 C6 127.4(4)
N3 C7 C6 124.8(4)
C9 C8 N2 109.7(4)
C9 C8 H8A 125.2
N2 C8 H8A 125.2
C8 C9 N3 106.6(4)
C8 C9 H9A 126.7
N3 C9 H9A 126.7
C11 C10 C15 122.3(4)
C11 C10 N3 119.1(4)
C15 C10 N3 118.6(4)
C10 C11 C12 117.6(4)
C10 C11 C16 121.9(4)
C12 C11 C16 120.4(4)
C13 C12 C11 122.1(4)
C13 C12 H12A 119.0
C11 C12 H12A 119.0
C14 C13 C12 118.2(4)
C14 C13 C17 120.7(4)
C12 C13 C17 121.1(4)
C13 C14 C15 122.1(4)
C13 C14 H14A 118.9
C15 C14 H14A 118.9
C14 C15 C10 117.7(4)
C14 C15 C18 120.6(4)
C10 C15 C18 121.7(4)
C11 C16 H16A 109.5
C11 C16 H16B 109.5
H16A C16 H16B 109.5
C11 C16 H16C 109.5
H16A C16 H16C 109.5
H16B C16 H16C 109.5
C13 C17 H17A 109.5
C13 C17 H17B 109.5
H17A C17 H17B 109.5
C13 C17 H17C 109.5
H17A C17 H17C 109.5
H17B C17 H17C 109.5
C15 C18 H18A 109.5
C15 C18 H18B 109.5
H18A C18 H18B 109.5
C15 C18 H18C 109.5
H18A C18 H18C 109.5
H18B C18 H18C 109.5
C20 C19 C23 107.1(4)
C20 C19 C24 127.3(4)
C23 C19 C24 124.7(4)
C20 C19 Ru1 70.5(2)
C23 C19 Ru1 73.3(2)
C24 C19 Ru1 130.2(3)
C19 C20 C21 108.9(4)
C19 C20 C25 125.0(4)
C21 C20 C25 125.9(4)
C19 C20 Ru1 71.7(2)
C21 C20 Ru1 71.5(2)
C25 C20 Ru1 127.1(3)
C20 C21 C22 106.8(4)
C20 C21 C26 127.0(4)
C22 C21 C26 124.9(4)
C20 C21 Ru1 70.2(2)
C22 C21 Ru1 73.7(2)
C26 C21 Ru1 131.5(3)
C23 C22 C21 109.1(4)
C23 C22 C27 127.1(4)
C21 C22 C27 123.7(4)
C23 C22 Ru1 71.8(2)
C21 C22 Ru1 68.7(2)
C27 C22 Ru1 123.6(3)
C22 C23 C19 108.0(4)
C22 C23 C28 127.5(4)
C19 C23 C28 124.4(4)
C22 C23 Ru1 72.2(2)
C19 C23 Ru1 68.5(2)
C28 C23 Ru1 124.7(3)
C19 C24 H24A 109.5
C19 C24 H24B 109.5
H24A C24 H24B 109.5
C19 C24 H24C 109.5
H24A C24 H24C 109.5
H24B C24 H24C 109.5
C20 C25 H25A 109.5
C20 C25 H25B 109.5
H25A C25 H25B 109.5
C20 C25 H25C 109.5
H25A C25 H25C 109.5
H25B C25 H25C 109.5
C21 C26 H26A 109.5
C21 C26 H26B 109.5
H26A C26 H26B 109.5
C21 C26 H26C 109.5
H26A C26 H26C 109.5
H26B C26 H26C 109.5
C22 C27 H27A 109.5
C22 C27 H27B 109.5
H27A C27 H27B 109.5
C22 C27 H27C 109.5
H27A C27 H27C 109.5
H27B C27 H27C 109.5
C23 C28 H28A 109.5
C23 C28 H28B 109.5
H28A C28 H28B 109.5
C23 C28 H28C 109.5
H28A C28 H28C 109.5
H28B C28 H28C 109.5
O1 C29 Ru1 175.4(4)

loop_
_geom_bond_atom_site_label_1
_geom_bond_atom_site_label_2
_geom_bond_distance
Ru1 C29 1.840(5)
Ru1 N2 2.100(3)
Ru1 N1 2.130(3)
Ru1 C20 2.184(4)
Ru1 C19 2.200(4)
Ru1 C21 2.202(4)
Ru1 C23 2.265(4)
Ru1 C22 2.269(4)
O1 C29 1.167(5)
N1 C1 1.359(5)
N1 C5 1.384(5)
N2 C7 1.350(5)
N2 C8 1.385(5)
N3 C7 1.375(5)
N3 C9 1.388(5)
N3 C10 1.451(5)
C1 C2 1.367(6)
C1 H1A 0.9500
C2 C3 1.412(6)
C2 H2A 0.9500
C3 C4 1.346(6)
C3 H3A 0.9500
C4 C5 1.432(6)
C4 H4A 0.9500
C5 C6 1.398(5)
C6 C7 1.398(6)
C6 H6A 0.9500
C8 C9 1.339(6)
C8 H8A 0.9500
C9 H9A 0.9500
C10 C11 1.385(6)
C10 C15 1.399(6)
C11 C12 1.395(6)
C11 C16 1.508(6)
C12 C13 1.389(6)
C12 H12A 0.9500
C13 C14 1.385(6)
C13 C17 1.500(6)
C14 C15 1.389(6)
C14 H14A 0.9500
C15 C18 1.508(6)
C16 H16A 0.9800
C16 H16B 0.9800
C16 H16C 0.9800
C17 H17A 0.9800
C17 H17B 0.9800
C17 H17C 0.9800
C18 H18A 0.9800
C18 H18B 0.9800
C18 H18C 0.9800
C19 C20 1.421(6)
C19 C23 1.461(6)
C19 C24 1.496(6)
C20 C21 1.439(6)
C20 C25 1.508(6)
C21 C22 1.442(6)
C21 C26 1.500(6)
C22 C23 1.402(6)
C22 C27 1.493(6)
C23 C28 1.495(6)
C24 H24A 0.9800
C24 H24B 0.9800
C24 H24C 0.9800
C25 H25A 0.9800
C25 H25B 0.9800
C25 H25C 0.9800
C26 H26A 0.9800
C26 H26B 0.9800
C26 H26C 0.9800
C27 H27A 0.9800
C27 H27B 0.9800
C27 H27C 0.9800
C28 H28A 0.9800
C28 H28B 0.9800
C28 H28C 0.9800

loop_
_geom_torsion_atom_site_label_1
_geom_torsion_atom_site_label_2
_geom_torsion_atom_site_label_3
_geom_torsion_atom_site_label_4
_geom_torsion
C5 N1 C1 C2 -6.5(6)
Ru1 N1 C1 C2 153.9(4)
N1 C1 C2 C3 0.5(7)
C1 C2 C3 C4 4.1(6)
C2 C3 C4 C5 -2.6(6)
C1 N1 C5 C6 -172.1(4)
Ru1 N1 C5 C6 28.4(5)
C1 N1 C5 C4 7.7(5)
Ru1 N1 C5 C4 -151.7(3)
C3 C4 C5 N1 -3.4(6)
C3 C4 C5 C6 176.4(4)
N1 C5 C6 C7 7.8(6)
C4 C5 C6 C7 -172.1(4)
C8 N2 C7 N3 -1.4(4)
Ru1 N2 C7 N3 163.7(2)
C8 N2 C7 C6 178.4(4)
Ru1 N2 C7 C6 -16.5(6)
C9 N3 C7 N2 1.5(4)
C10 N3 C7 N2 175.1(4)
C9 N3 C7 C6 -178.4(4)
C10 N3 C7 C6 -4.8(6)
C5 C6 C7 N2 -14.8(7)
C5 C6 C7 N3 165.0(4)
C7 N2 C8 C9 0.9(5)
Ru1 N2 C8 C9 -162.8(3)
N2 C8 C9 N3 0.0(5)
C7 N3 C9 C8 -0.9(5)
C10 N3 C9 C8 -174.4(4)
C7 N3 C10 C11 -98.1(5)
C9 N3 C10 C11 74.4(6)
C7 N3 C10 C15 80.1(5)
C9 N3 C10 C15 -107.4(5)
C15 C10 C11 C12 -1.6(6)
N3 C10 C11 C12 176.6(4)
C15 C10 C11 C16 177.6(4)
N3 C10 C11 C16 -4.3(6)
C10 C11 C12 C13 -0.4(6)
C16 C11 C12 C13 -179.6(4)
C11 C12 C13 C14 2.2(6)
C11 C12 C13 C17 -178.5(4)
C12 C13 C14 C15 -1.9(7)
C17 C13 C14 C15 178.7(4)
C13 C14 C15 C10 0.0(6)
C13 C14 C15 C18 179.9(4)
C11 C10 C15 C14 1.9(6)
N3 C10 C15 C14 -176.3(4)
C11 C10 C15 C18 -178.0(4)
N3 C10 C15 C18 3.8(6)
C23 C19 C20 C21 2.5(5)
C24 C19 C20 C21 171.6(4)
Ru1 C19 C20 C21 -62.2(3)
C23 C19 C20 C25 -172.4(4)
C24 C19 C20 C25 -3.3(7)
Ru1 C19 C20 C25 123.0(4)
C23 C19 C20 Ru1 64.7(3)
C24 C19 C20 Ru1 -126.2(5)
C19 C20 C21 C22 -2.9(5)
C25 C20 C21 C22 171.9(4)
Ru1 C20 C21 C22 -65.2(3)
C19 C20 C21 C26 -170.1(4)
C25 C20 C21 C26 4.7(7)
Ru1 C20 C21 C26 127.6(4)
C19 C20 C21 Ru1 62.3(3)
C25 C20 C21 Ru1 -122.9(4)
C20 C21 C22 C23 2.2(5)
C26 C21 C22 C23 169.7(4)
Ru1 C21 C22 C23 -60.6(3)
C20 C21 C22 C27 179.8(4)
C26 C21 C22 C27 -12.6(6)
Ru1 C21 C22 C27 117.0(4)
C20 C21 C22 Ru1 62.8(3)
C26 C21 C22 Ru1 -129.6(4)
C21 C22 C23 C19 -0.7(5)
C27 C22 C23 C19 -178.2(4)
Ru1 C22 C23 C19 -59.4(3)
C21 C22 C23 C28 179.2(4)
C27 C22 C23 C28 1.7(7)
Ru1 C22 C23 C28 120.5(4)
C21 C22 C23 Ru1 58.7(3)
C27 C22 C23 Ru1 -118.8(4)
C20 C19 C23 C22 -1.1(5)
C24 C19 C23 C22 -170.6(4)
Ru1 C19 C23 C22 61.7(3)
C20 C19 C23 C28 179.0(4)
C24 C19 C23 C28 9.6(7)
Ru1 C19 C23 C28 -118.1(4)
C20 C19 C23 Ru1 -62.8(3)
C24 C19 C23 Ru1 127.7(4)
